data_7204309
loop_
_publ_author_name
'Screen, Thomas E. O.'
'Blake, Iain M.'
'Rees, Leigh H.'
'Clegg, William'
'Borwick, Simon J.'
'Anderson, Harry L.'

_publ_section_title
;
 Making conjugated connections to porphyrins: a comparison of alkyne,
 alkene, imine and azo links
;
_journal_issue 3
_journal_name_full 'Journal of the Chemical Society, Perkin Transactions 1'
_journal_page_first 320
_journal_paper_doi 10.1039/b109915a
_journal_year 2002
_chemical_formula_sum 'C65 H70.5 N6.5 Zn'
_chemical_formula_weight 1008.15
_chemical_name_systematic
;
?
;
_space_group_IT_number 18
_symmetry_cell_setting orthorhombic
_symmetry_space_group_name_Hall 'P 2 2ab'
_symmetry_space_group_name_H-M 'P 21 21 2'
_atom_sites_solution_hydrogens geom
_atom_sites_solution_primary direct
_atom_sites_solution_secondary difmap
_audit_creation_method SHELXL-97
_cell_angle_alpha 90.00
_cell_angle_beta 90.00
_cell_angle_gamma 90.00
_cell_formula_units_Z 4
_cell_length_a 15.0697(8)
_cell_length_b 19.5369(10)
_cell_length_c 20.9405(11)
_cell_measurement_reflns_used 19784
_cell_measurement_temperature 150(2)
_cell_measurement_theta_max 28.88
_cell_measurement_theta_min 2.29
_cell_volume 6165.2(6)
_computing_cell_refinement 'Bruker SAINT'
_computing_data_collection 'Bruker SMART'
_computing_data_reduction 'Bruker SAINT'
_computing_molecular_graphics 'Bruker SHELXTL'
_computing_publication_material 'Bruker SHELXTL and local programs'
_computing_structure_refinement 'Bruker SHELXTL'
_computing_structure_solution 'Bruker SHELXTL'
_diffrn_ambient_temperature 150(2)
_diffrn_measured_fraction_theta_full 0.988
_diffrn_measured_fraction_theta_max 0.928
_diffrn_measurement_device_type 'Bruker SMART 1K CCD diffractometer'
_diffrn_measurement_method '\w rotation with narrow frames'
_diffrn_radiation_monochromator 'silicon 111'
_diffrn_radiation_source 'Daresbury SRS station 9.8'
_diffrn_radiation_type synchrotron
_diffrn_radiation_wavelength 0.68830
_diffrn_reflns_av_R_equivalents 0.0523
_diffrn_reflns_av_sigmaI/netI 0.0717
_diffrn_reflns_limit_h_max 20
_diffrn_reflns_limit_h_min -20
_diffrn_reflns_limit_k_max 24
_diffrn_reflns_limit_k_min -27
_diffrn_reflns_limit_l_max 25
_diffrn_reflns_limit_l_min -28
_diffrn_reflns_number 39754
_diffrn_reflns_theta_full 26.00
_diffrn_reflns_theta_max 29.20
_diffrn_reflns_theta_min 1.90
_diffrn_standards_decay_% 10
_diffrn_standards_number 0
_exptl_absorpt_coefficient_mu 0.440
_exptl_absorpt_correction_T_max 0.941
_exptl_absorpt_correction_T_min 0.879
_exptl_absorpt_correction_type multi-scan
_exptl_crystal_colour 'dark red'
_exptl_crystal_density_diffrn 1.086
_exptl_crystal_density_method 'not measured'
_exptl_crystal_description plate
_exptl_crystal_F_000 2144
_exptl_crystal_size_max 0.30
_exptl_crystal_size_mid 0.25
_exptl_crystal_size_min 0.14
_refine_diff_density_max 0.877
_refine_diff_density_min -0.478
_refine_diff_density_rms 0.138
_refine_ls_abs_structure_details 'Flack H D (1983), Acta Cryst. A39, 876-881'
_refine_ls_abs_structure_Flack 0.140(13)
_refine_ls_extinction_method none
_refine_ls_goodness_of_fit_ref 1.054
_refine_ls_hydrogen_treatment constr
_refine_ls_matrix_type full
_refine_ls_number_parameters 763
_refine_ls_number_reflns 16470
_refine_ls_number_restraints 226
_refine_ls_restrained_S_all 1.049
_refine_ls_R_factor_all 0.0869
_refine_ls_R_factor_gt 0.0741
_refine_ls_shift/su_max 0.146
_refine_ls_shift/su_mean 0.011
_refine_ls_structure_factor_coef Fsqd
_refine_ls_weighting_details 'calc w=1/[\s^2^(Fo^2^)+(0.1423P)^2^+0.0000P] where P=(Fo^2^+2Fc^2^)/3'
_refine_ls_weighting_scheme calc
_refine_ls_wR_factor_gt 0.2025
_refine_ls_wR_factor_ref 0.2115
_reflns_number_gt 13489
_reflns_number_total 16470
_reflns_threshold_expression I>2\s(I)
_cod_data_source_file b109915a.txt
_cod_data_source_block oxdp12
_cod_original_sg_symbol_H-M P21212
_cod_database_code 7204309

loop_
_symmetry_equiv_pos_as_xyz
'x, y, z'
'-x, -y, z'
'-x+1/2, y+1/2, -z'
'x+1/2, -y+1/2, -z'

loop_
_atom_site_label
_atom_site_type_symbol
_atom_site_fract_x
_atom_site_fract_y
_atom_site_fract_z
_atom_site_U_iso_or_equiv
_atom_site_adp_type
_atom_site_occupancy
_atom_site_symmetry_multiplicity
_atom_site_calc_flag
_atom_site_refinement_flags
_atom_site_disorder_assembly
_atom_site_disorder_group
Zn Zn 0.45616(2) 0.708706(18) 0.444943(17) 0.03052(10) Uani 1 1 d . . .
N1 N 0.50891(19) 0.63339(15) 0.50285(13) 0.0316(5) Uani 1 1 d . B .
N2 N 0.3962(2) 0.74984(16) 0.52586(14) 0.0376(6) Uani 1 1 d . B .
N3 N 0.3663(2) 0.76152(17) 0.38899(14) 0.0393(7) Uani 1 1 d . B .
N4 N 0.48149(18) 0.64580(14) 0.36658(13) 0.0323(6) Uani 1 1 d . B .
C1 C 0.5832(2) 0.56492(17) 0.41996(16) 0.0325(6) Uani 1 1 d . A .
C2 C 0.56320(19) 0.58095(16) 0.48438(16) 0.0303(6) Uani 1 1 d . . .
C3 C 0.5960(2) 0.54392(18) 0.53897(17) 0.0366(7) Uani 1 1 d . B .
H3A H 0.6356 0.5061 0.5386 0.044 Uiso 1 1 calc R . .
C4 C 0.5592(2) 0.57366(18) 0.59073(16) 0.0355(7) Uani 1 1 d . . .
H4A H 0.5672 0.5597 0.6338 0.043 Uiso 1 1 calc R B .
C5 C 0.5052(2) 0.63097(17) 0.56903(15) 0.0302(6) Uani 1 1 d . B .
C6 C 0.4593(2) 0.67548(16) 0.60874(14) 0.0298(5) Uani 1 1 d . . .
C7 C 0.4097(2) 0.73188(18) 0.58813(16) 0.0331(7) Uani 1 1 d . B .
C8 C 0.3613(2) 0.7786(2) 0.62896(17) 0.0398(7) Uani 1 1 d . . .
H8A H 0.3601 0.7775 0.6743 0.048 Uiso 1 1 calc R B .
C9 C 0.3182(3) 0.8240(2) 0.59123(18) 0.0505(10) Uani 1 1 d . B .
H9A H 0.2822 0.8613 0.6046 0.061 Uiso 1 1 calc R . .
C10 C 0.3385(3) 0.8039(2) 0.52640(18) 0.0475(10) Uani 1 1 d . . .
C11 C 0.3000(3) 0.8333(2) 0.47280(19) 0.0536(11) Uani 1 1 d . B .
H11A H 0.2635 0.8721 0.4801 0.064 Uiso 1 1 calc R . .
C12 C 0.3090(3) 0.8120(2) 0.40870(18) 0.0459(9) Uani 1 1 d . . .
C13 C 0.2643(3) 0.8418(3) 0.3561(2) 0.0581(13) Uani 1 1 d . B .
H13A H 0.2230 0.8785 0.3577 0.070 Uiso 1 1 calc R . .
C14 C 0.2919(3) 0.8080(2) 0.30269(18) 0.0466(9) Uani 1 1 d . . .
H14A H 0.2726 0.8160 0.2601 0.056 Uiso 1 1 calc R B .
C15 C 0.3563(3) 0.75773(18) 0.32337(16) 0.0372(7) Uani 1 1 d . B .
C16 C 0.4024(2) 0.7115(2) 0.28317(15) 0.0358(6) Uani 1 1 d . . .
C17 C 0.4602(3) 0.66046(17) 0.30394(15) 0.0344(6) Uani 1 1 d . B .
C18 C 0.5093(3) 0.6155(2) 0.26211(18) 0.0417(8) Uani 1 1 d . . .
H18A H 0.5061 0.6142 0.2168 0.050 Uiso 1 1 calc R B .
C19 C 0.5612(3) 0.5751(2) 0.29992(18) 0.0411(8) Uani 1 1 d . B .
H19A H 0.6014 0.5407 0.2860 0.049 Uiso 1 1 calc R . .
C20 C 0.5433(2) 0.59467(16) 0.36569(15) 0.0331(6) Uani 1 1 d . . .
C21 C 0.6513(2) 0.51257(18) 0.40797(19) 0.0377(7) Uani 1 1 d . . .
H21A H 0.6423 0.4825 0.3729 0.045 Uiso 0.578(6) 1 calc PR A 1
H21B H 0.6431 0.4690 0.4272 0.045 Uiso 0.422(6) 1 calc PR A 2
N5 N 0.7198(3) 0.5047(2) 0.4404(3) 0.0381(12) Uani 0.578(6) 1 d P A 1
C22 C 0.7822(2) 0.4528(2) 0.4225(3) 0.0421(16) Uani 0.578(6) 1 d PG A 1
C23 C 0.7600(3) 0.3935(3) 0.3896(4) 0.051(2) Uani 0.578(6) 1 d PG A 1
H23A H 0.7008 0.3865 0.3754 0.061 Uiso 0.578(6) 1 calc PR A 1
C24 C 0.8245(4) 0.3444(3) 0.3773(5) 0.095(6) Uani 0.578(6) 1 d PG A 1
H24A H 0.8094 0.3038 0.3547 0.114 Uiso 0.578(6) 1 calc PR A 1
C25 C 0.9111(3) 0.3545(3) 0.3979(5) 0.068(3) Uani 0.578(6) 1 d PG A 1
H25A H 0.9552 0.3210 0.3895 0.081 Uiso 0.578(6) 1 calc PR A 1
C26 C 0.9333(2) 0.4139(3) 0.4309(4) 0.063(2) Uani 0.578(6) 1 d PG A 1
H26A H 0.9925 0.4208 0.4451 0.076 Uiso 0.578(6) 1 calc PR A 1
C27 C 0.8688(3) 0.4630(2) 0.4432(3) 0.0512(17) Uani 0.578(6) 1 d PG A 1
H27A H 0.8840 0.5036 0.4658 0.061 Uiso 0.578(6) 1 calc PR A 1
N5X N 0.7192(5) 0.5208(4) 0.3744(4) 0.0409(19) Uani 0.422(6) 1 d P A 2
C22X C 0.7832(3) 0.4704(3) 0.3679(4) 0.0384(19) Uani 0.422(6) 1 d PG A 2
C23X C 0.7613(3) 0.4023(3) 0.3570(5) 0.039(2) Uani 0.422(6) 1 d PG A 2
H23B H 0.7008 0.3892 0.3533 0.047 Uiso 0.422(6) 1 calc PR A 2
C24X C 0.8278(5) 0.3534(3) 0.3516(6) 0.062(4) Uani 0.422(6) 1 d PG A 2
H24B H 0.8129 0.3069 0.3441 0.075 Uiso 0.422(6) 1 calc PR A 2
C25X C 0.9163(4) 0.3726(3) 0.3571(5) 0.050(2) Uani 0.422(6) 1 d PG A 2
H25B H 0.9618 0.3392 0.3534 0.060 Uiso 0.422(6) 1 calc PR A 2
C26X C 0.9383(3) 0.4407(4) 0.3680(5) 0.065(4) Uani 0.422(6) 1 d PG A 2
H26B H 0.9987 0.4539 0.3717 0.078 Uiso 0.422(6) 1 calc PR A 2
C27X C 0.8717(4) 0.4897(3) 0.3734(5) 0.058(3) Uani 0.422(6) 1 d PG A 2
H27B H 0.8867 0.5362 0.3809 0.070 Uiso 0.422(6) 1 calc PR A 2
C28 C 0.4589(2) 0.66085(16) 0.67918(14) 0.0330(6) Uani 1 1 d . B .
C29 C 0.4036(2) 0.6095(2) 0.70263(16) 0.0381(7) Uani 1 1 d . . .
H29A H 0.3701 0.5825 0.6736 0.046 Uiso 1 1 calc R B .
C30 C 0.3966(3) 0.5970(2) 0.76824(17) 0.0432(8) Uani 1 1 d . B .
C31 C 0.4464(3) 0.6380(2) 0.80893(16) 0.0464(9) Uani 1 1 d . . .
H31A H 0.4418 0.6304 0.8536 0.056 Uiso 1 1 calc R B .
C32 C 0.5023(3) 0.6894(2) 0.78772(19) 0.0463(9) Uani 1 1 d . B .
C33 C 0.5077(2) 0.7009(2) 0.72114(17) 0.0395(7) Uani 1 1 d . . .
H33A H 0.5448 0.7361 0.7051 0.047 Uiso 1 1 calc R B .
C34 C 0.3339(4) 0.5425(2) 0.7952(2) 0.0573(12) Uani 1 1 d . . .
C35 C 0.3276(10) 0.4833(5) 0.7533(4) 0.184(7) Uani 1 1 d . B .
H35A H 0.2865 0.4499 0.7718 0.276 Uiso 1 1 calc R . .
H35B H 0.3864 0.4624 0.7486 0.276 Uiso 1 1 calc R . .
H35C H 0.3058 0.4978 0.7113 0.276 Uiso 1 1 calc R . .
C36 C 0.3660(8) 0.5103(6) 0.8536(5) 0.162(6) Uani 1 1 d . B .
H36A H 0.3229 0.4760 0.8680 0.243 Uiso 1 1 calc R . .
H36B H 0.3735 0.5452 0.8868 0.243 Uiso 1 1 calc R . .
H36C H 0.4231 0.4881 0.8453 0.243 Uiso 1 1 calc R . .
C37 C 0.2493(7) 0.5742(5) 0.8143(10) 0.218(10) Uani 1 1 d . B .
H37A H 0.2093 0.5388 0.8308 0.327 Uiso 1 1 calc R . .
H37B H 0.2221 0.5964 0.7772 0.327 Uiso 1 1 calc R . .
H37C H 0.2603 0.6084 0.8476 0.327 Uiso 1 1 calc R . .
C38 C 0.5551(4) 0.7330(2) 0.8349(2) 0.0565(11) Uani 1 1 d . . .
C39 C 0.6269(7) 0.6896(4) 0.8663(4) 0.111(3) Uani 1 1 d . B .
H39A H 0.5994 0.6511 0.8888 0.167 Uiso 1 1 calc R . .
H39B H 0.6602 0.7178 0.8968 0.167 Uiso 1 1 calc R . .
H39C H 0.6675 0.6722 0.8335 0.167 Uiso 1 1 calc R . .
C40 C 0.4965(6) 0.7669(5) 0.8822(4) 0.100(3) Uani 1 1 d . B .
H40A H 0.4617 0.7323 0.9049 0.150 Uiso 1 1 calc R . .
H40B H 0.4564 0.7986 0.8602 0.150 Uiso 1 1 calc R . .
H40C H 0.5328 0.7924 0.9129 0.150 Uiso 1 1 calc R . .
C41 C 0.6091(5) 0.7919(4) 0.8005(3) 0.0822(17) Uani 1 1 d . B .
H41A H 0.5677 0.8235 0.7796 0.123 Uiso 1 1 calc R . .
H41B H 0.6487 0.7719 0.7684 0.123 Uiso 1 1 calc R . .
H41C H 0.6443 0.8170 0.8322 0.123 Uiso 1 1 calc R . .
C42 C 0.3892(3) 0.7203(2) 0.21265(16) 0.0402(8) Uani 1 1 d . B .
C43 C 0.4120(3) 0.7814(2) 0.18289(19) 0.0470(9) Uani 1 1 d . . .
H43A H 0.4345 0.8183 0.2075 0.056 Uiso 1 1 calc R B .
C44 C 0.4019(3) 0.7889(3) 0.11668(19) 0.0568(11) Uani 1 1 d . B .
C45 C 0.3707(4) 0.7343(3) 0.0831(2) 0.0659(14) Uani 1 1 d . . .
H45A H 0.3646 0.7393 0.0382 0.079 Uiso 1 1 calc R B .
C46 C 0.3469(3) 0.6709(3) 0.11024(19) 0.0548(11) Uani 1 1 d . B .
C47 C 0.3567(3) 0.6654(2) 0.17600(18) 0.0458(8) Uani 1 1 d . . .
H47A H 0.3411 0.6238 0.1966 0.055 Uiso 1 1 calc R B .
C48 C 0.4253(5) 0.8562(3) 0.0849(3) 0.0772(18) Uani 1 1 d . . .
C49 C 0.3824(12) 0.9155(4) 0.1231(6) 0.202(9) Uani 1 1 d . B .
H49A H 0.4064 0.9161 0.1666 0.303 Uiso 1 1 calc R . .
H49B H 0.3180 0.9088 0.1248 0.303 Uiso 1 1 calc R . .
H49C H 0.3956 0.9591 0.1021 0.303 Uiso 1 1 calc R . .
C50 C 0.5170(6) 0.8656(6) 0.0759(9) 0.200(9) Uani 1 1 d . B .
H50A H 0.5475 0.8621 0.1171 0.300 Uiso 1 1 calc R . .
H50B H 0.5278 0.9109 0.0574 0.300 Uiso 1 1 calc R . .
H50C H 0.5397 0.8303 0.0469 0.300 Uiso 1 1 calc R . .
C51 C 0.3825(17) 0.8584(7) 0.0166(6) 0.245(10) Uani 1 1 d . B .
H51A H 0.4089 0.8226 -0.0101 0.368 Uiso 1 1 calc R . .
H51B H 0.3935 0.9033 -0.0028 0.368 Uiso 1 1 calc R . .
H51C H 0.3184 0.8508 0.0201 0.368 Uiso 1 1 calc R . .
C52 C 0.3155(5) 0.6116(3) 0.0679(2) 0.0743(16) Uani 1 1 d . . .
C53 C 0.2437(7) 0.6315(5) 0.0218(4) 0.124(3) Uani 1 1 d . B .
H53A H 0.2261 0.5914 -0.0033 0.186 Uiso 1 1 calc R . .
H53B H 0.2658 0.6672 -0.0069 0.186 Uiso 1 1 calc R . .
H53C H 0.1923 0.6488 0.0455 0.186 Uiso 1 1 calc R . .
C54 C 0.3957(7) 0.5861(5) 0.0298(4) 0.118(3) Uani 1 1 d . B .
H54A H 0.3776 0.5478 0.0025 0.176 Uiso 1 1 calc R . .
H54B H 0.4421 0.5708 0.0594 0.176 Uiso 1 1 calc R . .
H54C H 0.4187 0.6233 0.0032 0.176 Uiso 1 1 calc R . .
C55 C 0.2778(11) 0.5526(5) 0.1072(4) 0.158(6) Uani 1 1 d . B .
H55A H 0.2582 0.5160 0.0785 0.237 Uiso 1 1 calc R . .
H55B H 0.2272 0.5689 0.1324 0.237 Uiso 1 1 calc R . .
H55C H 0.3237 0.5349 0.1359 0.237 Uiso 1 1 calc R . .
N6 N 0.5732(4) 0.7708(3) 0.4359(3) 0.0379(18) Uani 0.540(8) 1 d PGU B 1
C56 C 0.6167(5) 0.7939(4) 0.4904(2) 0.060(2) Uani 0.540(8) 1 d PGU B 1
H56A H 0.5960 0.7807 0.5314 0.072 Uiso 0.540(8) 1 calc PR B 1
C57 C 0.6902(5) 0.8364(4) 0.4848(3) 0.076(3) Uani 0.540(8) 1 d PGU B 1
H57A H 0.7199 0.8522 0.5220 0.092 Uiso 0.540(8) 1 calc PR B 1
C58 C 0.7204(4) 0.8558(3) 0.4247(3) 0.063(2) Uani 0.540(8) 1 d PGU B 1
H58A H 0.7707 0.8848 0.4209 0.076 Uiso 0.540(8) 1 calc PR B 1
C59 C 0.6770(4) 0.8327(3) 0.3702(3) 0.063(2) Uani 0.540(8) 1 d PGU B 1
H59A H 0.6976 0.8460 0.3292 0.076 Uiso 0.540(8) 1 calc PR B 1
C60 C 0.6034(4) 0.7902(3) 0.3759(2) 0.061(2) Uani 0.540(8) 1 d PGU B 1
H60A H 0.5737 0.7744 0.3386 0.073 Uiso 0.540(8) 1 calc PR B 1
N6X N 0.5555(4) 0.7808(3) 0.4315(3) 0.040(2) Uani 0.460(8) 1 d PGU B 2
C56X C 0.6355(4) 0.7730(3) 0.4637(3) 0.048(2) Uani 0.460(8) 1 d PGU B 2
H56B H 0.6448 0.7342 0.4903 0.057 Uiso 0.460(8) 1 calc PR B 2
C57X C 0.7020(3) 0.8218(4) 0.4570(4) 0.049(2) Uani 0.460(8) 1 d PGU B 2
H57B H 0.7566 0.8164 0.4790 0.059 Uiso 0.460(8) 1 calc PR B 2
C58X C 0.6884(4) 0.8784(3) 0.4180(4) 0.060(3) Uani 0.460(8) 1 d PGU B 2
H58B H 0.7338 0.9118 0.4134 0.071 Uiso 0.460(8) 1 calc PR B 2
C59X C 0.6083(5) 0.8863(3) 0.3859(4) 0.062(3) Uani 0.460(8) 1 d PGU B 2
H59B H 0.5991 0.9250 0.3592 0.074 Uiso 0.460(8) 1 calc PR B 2
C60X C 0.5419(4) 0.8375(4) 0.3926(3) 0.058(2) Uani 0.460(8) 1 d PGU B 2
H60B H 0.4872 0.8428 0.3706 0.070 Uiso 0.460(8) 1 calc PR B 2
C61 C 0.6713(12) 0.7524(11) 0.2577(11) 0.136(7) Uani 0.50 1 d PDU . .
C62 C 0.7325(14) 0.7275(10) 0.2086(9) 0.130(6) Uani 0.50 1 d PDU . .
C63 C 0.6710(13) 0.7276(12) 0.1557(9) 0.152(7) Uani 0.50 1 d PDU . .
C64 C 0.706(2) 0.6754(15) 0.1150(12) 0.178(9) Uani 0.50 1 d PDU . .
C65 C 0.6414(14) 0.6756(16) 0.0638(14) 0.167(9) Uani 0.50 1 d PDU . .
C66 C 0.5186(14) 0.9721(10) 0.2990(8) 0.181(14) Uani 0.50 1 d PG C -3
C67 C 0.4720(11) 0.9317(8) 0.3421(10) 0.148(11) Uani 0.50 1 d PG C -3
C68 C 0.4896(9) 0.9366(7) 0.4071(10) 0.27(3) Uani 0.50 1 d PG C -3
C69 C 0.5538(10) 0.9820(8) 0.4290(8) 0.201(17) Uani 0.50 1 d PG C -3
C70 C 0.6004(9) 1.0225(7) 0.3859(11) 0.135(9) Uani 0.50 1 d PG C -3
C71 C 0.5828(12) 1.0175(9) 0.3209(10) 0.27(3) Uani 0.50 1 d PG C -3

loop_
_atom_site_aniso_label
_atom_site_aniso_U_11
_atom_site_aniso_U_22
_atom_site_aniso_U_33
_atom_site_aniso_U_23
_atom_site_aniso_U_13
_atom_site_aniso_U_12
Zn 0.02896(16) 0.03181(17) 0.03079(16) 0.00010(14) 0.00450(14) 0.00404(14)
N1 0.0268(12) 0.0335(13) 0.0345(13) -0.0026(10) -0.0023(10) -0.0006(11)
N2 0.0389(15) 0.0383(15) 0.0357(14) 0.0011(11) 0.0067(12) 0.0102(12)
N3 0.0439(16) 0.0432(16) 0.0308(13) 0.0004(11) 0.0066(12) 0.0153(14)
N4 0.0289(12) 0.0338(14) 0.0343(13) 0.0011(10) 0.0012(10) 0.0049(10)
C1 0.0276(14) 0.0321(15) 0.0379(15) -0.0043(12) 0.0036(12) 0.0011(12)
C2 0.0237(14) 0.0312(15) 0.0360(15) -0.0030(11) -0.0021(11) -0.0003(11)
C3 0.0290(14) 0.0364(16) 0.0443(18) 0.0021(13) -0.0057(13) 0.0015(12)
C4 0.0323(17) 0.0394(17) 0.0348(15) 0.0034(12) -0.0064(12) -0.0016(13)
C5 0.0245(13) 0.0323(14) 0.0339(15) 0.0008(11) -0.0024(11) -0.0032(11)
C6 0.0252(12) 0.0356(15) 0.0285(12) 0.0000(10) -0.0004(12) -0.0074(13)
C7 0.0299(15) 0.0362(16) 0.0331(15) -0.0030(12) -0.0016(12) 0.0010(13)
C8 0.0366(16) 0.048(2) 0.0352(16) -0.0003(13) 0.0057(13) 0.0049(15)
C9 0.064(3) 0.051(2) 0.0364(19) -0.0032(16) 0.0115(17) 0.026(2)
C10 0.061(2) 0.050(2) 0.0314(16) 0.0049(14) 0.0084(16) 0.0246(19)
C11 0.067(3) 0.058(2) 0.0364(18) 0.0064(17) 0.0083(18) 0.037(2)
C12 0.054(2) 0.049(2) 0.0356(18) 0.0057(14) 0.0078(16) 0.0203(18)
C13 0.068(3) 0.062(3) 0.044(2) 0.0175(19) 0.016(2) 0.034(2)
C14 0.058(2) 0.048(2) 0.0337(16) 0.0062(14) 0.0036(16) 0.0191(18)
C15 0.0415(18) 0.0394(17) 0.0308(15) 0.0037(12) 0.0037(13) 0.0085(14)
C16 0.0345(15) 0.0404(16) 0.0325(14) 0.0030(14) 0.0037(12) 0.0020(15)
C17 0.0309(14) 0.0394(16) 0.0328(14) -0.0019(11) 0.0027(14) 0.0018(15)
C18 0.0420(18) 0.049(2) 0.0342(16) -0.0043(14) 0.0085(14) 0.0075(16)
C19 0.0375(19) 0.0455(19) 0.0403(17) -0.0069(14) 0.0038(14) 0.0106(15)
C20 0.0284(13) 0.0343(15) 0.0367(15) -0.0049(11) 0.0033(14) 0.0025(14)
C21 0.0297(16) 0.0312(16) 0.052(2) -0.0075(14) 0.0002(14) 0.0033(12)
N5 0.027(2) 0.030(2) 0.058(3) -0.010(2) -0.001(2) 0.0025(17)
C22 0.023(2) 0.041(3) 0.063(4) -0.007(3) 0.003(3) -0.001(2)
C23 0.035(3) 0.047(4) 0.070(6) -0.023(4) -0.004(4) 0.008(3)
C24 0.067(8) 0.066(7) 0.151(15) -0.046(8) -0.040(8) 0.033(6)
C25 0.048(5) 0.059(5) 0.095(8) -0.017(5) 0.015(5) 0.017(4)
C26 0.030(3) 0.061(5) 0.099(7) -0.013(4) 0.009(4) 0.002(3)
C27 0.025(3) 0.048(3) 0.081(5) -0.005(4) -0.002(3) -0.001(2)
N5X 0.028(3) 0.034(4) 0.060(5) 0.000(3) -0.009(3) 0.002(3)
C22X 0.028(4) 0.038(4) 0.049(5) -0.009(3) 0.004(3) 0.002(3)
C23X 0.030(4) 0.038(5) 0.049(5) -0.012(4) -0.006(4) -0.003(3)
C24X 0.045(7) 0.035(6) 0.106(11) -0.022(6) -0.009(6) 0.012(5)
C25X 0.043(5) 0.044(5) 0.064(6) -0.014(5) 0.004(5) 0.021(4)
C26X 0.028(5) 0.058(6) 0.108(10) -0.016(6) -0.003(5) 0.007(4)
C27X 0.024(4) 0.044(5) 0.107(9) -0.022(5) -0.006(5) 0.005(4)
C28 0.0342(14) 0.0358(15) 0.0288(13) 0.0006(11) -0.0007(13) 0.0004(14)
C29 0.0396(17) 0.0435(18) 0.0313(15) -0.0039(13) 0.0005(13) -0.0038(14)
C30 0.053(2) 0.0449(19) 0.0317(16) -0.0026(14) 0.0062(15) 0.0018(17)
C31 0.064(3) 0.050(2) 0.0252(14) -0.0028(13) 0.0006(16) 0.012(2)
C32 0.050(2) 0.050(2) 0.0390(18) -0.0148(15) -0.0090(16) 0.0119(17)
C33 0.0386(16) 0.0432(19) 0.0368(16) -0.0014(14) -0.0037(13) 0.0034(15)
C34 0.079(3) 0.046(2) 0.046(2) 0.0007(17) 0.028(2) -0.003(2)
C35 0.351(18) 0.122(7) 0.080(5) -0.046(5) 0.110(8) -0.154(10)
C36 0.168(10) 0.177(10) 0.141(8) 0.109(8) -0.057(8) -0.092(9)
C37 0.106(7) 0.076(5) 0.47(3) 0.054(10) 0.150(12) 0.026(5)
C38 0.069(3) 0.055(2) 0.046(2) -0.0183(17) -0.016(2) 0.003(2)
C39 0.126(6) 0.106(6) 0.100(5) -0.034(4) -0.060(5) 0.017(5)
C40 0.095(5) 0.122(6) 0.085(4) -0.050(4) 0.006(4) -0.017(5)
C41 0.078(4) 0.091(4) 0.078(4) -0.025(3) -0.016(3) -0.020(4)
C42 0.0399(17) 0.050(2) 0.0303(15) 0.0010(13) 0.0047(13) 0.0061(15)
C43 0.053(2) 0.048(2) 0.0393(18) 0.0063(15) 0.0118(16) 0.0061(17)
C44 0.070(3) 0.062(3) 0.0390(18) 0.0102(19) 0.0221(18) 0.024(2)
C45 0.087(4) 0.082(3) 0.0289(18) 0.0070(19) 0.015(2) 0.030(3)
C46 0.068(3) 0.065(3) 0.0312(17) -0.0066(17) -0.0025(18) 0.018(2)
C47 0.048(2) 0.056(2) 0.0335(17) -0.0015(15) 0.0012(15) 0.0093(18)
C48 0.097(4) 0.083(4) 0.051(3) 0.024(2) 0.034(3) 0.017(3)
C49 0.35(2) 0.060(4) 0.199(11) 0.051(6) 0.190(14) 0.050(8)
C50 0.084(6) 0.140(9) 0.38(2) 0.134(13) 0.069(10) 0.010(6)
C51 0.45(3) 0.166(11) 0.118(8) 0.095(8) -0.086(14) -0.059(16)
C52 0.097(4) 0.085(4) 0.041(2) -0.021(2) -0.010(2) 0.021(3)
C53 0.146(8) 0.126(7) 0.100(6) -0.033(5) -0.053(6) 0.036(7)
C54 0.129(7) 0.133(7) 0.091(5) -0.059(5) 0.002(5) 0.045(6)
C55 0.285(16) 0.120(7) 0.069(4) -0.035(5) 0.007(7) -0.092(9)
N6 0.031(3) 0.032(3) 0.050(4) 0.008(3) 0.014(3) 0.000(3)
C56 0.041(4) 0.072(6) 0.068(5) 0.009(5) 0.006(4) -0.012(4)
C57 0.072(6) 0.077(7) 0.080(6) -0.016(6) 0.002(5) -0.033(5)
C58 0.039(4) 0.046(5) 0.104(6) 0.006(5) 0.022(4) -0.007(3)
C59 0.064(5) 0.053(5) 0.072(5) 0.000(4) 0.038(4) -0.011(4)
C60 0.058(5) 0.058(5) 0.066(4) 0.008(4) 0.013(4) -0.013(4)
N6X 0.031(3) 0.038(4) 0.051(5) -0.011(3) 0.004(3) 0.005(3)
C56X 0.025(4) 0.055(5) 0.064(6) 0.004(4) 0.008(3) -0.005(3)
C57X 0.028(3) 0.057(5) 0.063(6) -0.016(4) 0.002(4) -0.006(3)
C58X 0.043(5) 0.059(6) 0.077(6) 0.001(5) 0.016(4) -0.014(5)
C59X 0.066(6) 0.049(5) 0.070(6) 0.010(4) -0.001(5) -0.012(4)
C60X 0.054(5) 0.072(6) 0.048(4) 0.007(4) -0.003(4) -0.017(5)
C61 0.094(11) 0.135(15) 0.178(14) 0.051(12) 0.000(11) -0.052(11)
C62 0.124(13) 0.113(13) 0.154(14) 0.042(11) -0.040(9) -0.003(11)
C63 0.090(11) 0.179(18) 0.186(15) 0.039(12) -0.046(11) 0.033(12)
C64 0.18(2) 0.19(2) 0.167(19) 0.010(14) -0.030(15) 0.002(18)
C65 0.096(13) 0.21(2) 0.20(2) 0.032(17) -0.019(14) 0.004(16)
C66 0.22(3) 0.15(2) 0.18(2) -0.030(18) 0.11(3) 0.02(2)
C67 0.17(3) 0.127(17) 0.15(2) 0.001(15) 0.055(19) -0.028(17)
C68 0.075(11) 0.089(14) 0.64(10) 0.04(3) 0.12(3) 0.013(10)
C69 0.138(18) 0.083(12) 0.38(5) 0.004(18) 0.15(3) 0.029(12)
C70 0.118(15) 0.069(9) 0.22(3) -0.012(12) 0.067(17) -0.005(9)
C71 0.25(4) 0.20(3) 0.34(5) -0.07(3) 0.26(4) -0.03(3)

loop_
_atom_type_symbol
_atom_type_description
_atom_type_scat_dispersion_real
_atom_type_scat_dispersion_imag
_atom_type_scat_source
C C 0.0033 0.0016 'International Tables Vol C Tables 4.2.6.8 and 6.1.1.4'
H H 0.0000 0.0000 'International Tables Vol C Tables 4.2.6.8 and 6.1.1.4'
N N 0.0061 0.0033 'International Tables Vol C Tables 4.2.6.8 and 6.1.1.4'
Zn Zn 0.2839 1.4301 'International Tables Vol C Tables 4.2.6.8 and 6.1.1.4'

loop_
_geom_angle_atom_site_label_1
_geom_angle_atom_site_label_2
_geom_angle_atom_site_label_3
_geom_angle
_geom_angle_site_symmetry_1
_geom_angle_site_symmetry_3
_geom_angle_publ_flag
N1 Zn N3 160.15(13) . . ?
N1 Zn N6X 106.6(2) . . ?
N3 Zn N6X 93.3(2) . . ?
N1 Zn N2 87.95(11) . . ?
N3 Zn N2 89.10(12) . . ?
N6X Zn N2 99.3(2) . . ?
N1 Zn N4 88.38(11) . . ?
N3 Zn N4 88.17(11) . . ?
N6X Zn N4 99.3(2) . . ?
N2 Zn N4 161.34(13) . . ?
N1 Zn N6 97.9(2) . . ?
N3 Zn N6 101.9(2) . . ?
N6X Zn N6 9.1(3) . . ?
N2 Zn N6 102.1(2) . . ?
N4 Zn N6 96.51(19) . . ?
C2 N1 C5 106.3(3) . . ?
C2 N1 Zn 126.7(2) . . ?
C5 N1 Zn 126.5(2) . . ?
C7 N2 C10 106.6(3) . . ?
C7 N2 Zn 127.8(2) . . ?
C10 N2 Zn 125.5(2) . . ?
C12 N3 C15 105.5(3) . . ?
C12 N3 Zn 126.9(3) . . ?
C15 N3 Zn 127.4(2) . . ?
C20 N4 C17 107.3(3) . . ?
C20 N4 Zn 124.5(2) . . ?
C17 N4 Zn 125.7(2) . . ?
C20 C1 C2 125.8(3) . . ?
C20 C1 C21 116.5(3) . . ?
C2 C1 C21 117.7(3) . . ?
N1 C2 C1 124.2(3) . . ?
N1 C2 C3 110.9(3) . . ?
C1 C2 C3 124.8(3) . . ?
C4 C3 C2 106.3(3) . . ?
C3 C4 C5 108.1(3) . . ?
C6 C5 N1 126.7(3) . . ?
C6 C5 C4 125.0(3) . . ?
N1 C5 C4 108.4(3) . . ?
C5 C6 C7 125.1(3) . . ?
C5 C6 C28 118.1(3) . . ?
C7 C6 C28 116.8(3) . . ?
N2 C7 C6 125.2(3) . . ?
N2 C7 C8 109.1(3) . . ?
C6 C7 C8 125.7(3) . . ?
C9 C8 C7 108.1(3) . . ?
C8 C9 C10 105.5(3) . . ?
N2 C10 C11 125.3(3) . . ?
N2 C10 C9 110.6(3) . . ?
C11 C10 C9 123.9(4) . . ?
C10 C11 C12 127.4(4) . . ?
N3 C12 C11 123.8(3) . . ?
N3 C12 C13 111.1(3) . . ?
C11 C12 C13 125.0(4) . . ?
C14 C13 C12 107.1(4) . . ?
C13 C14 C15 106.7(3) . . ?
N3 C15 C16 124.7(3) . . ?
N3 C15 C14 109.5(3) . . ?
C16 C15 C14 125.7(3) . . ?
C17 C16 C15 125.3(3) . . ?
C17 C16 C42 118.2(3) . . ?
C15 C16 C42 116.5(3) . . ?
N4 C17 C16 126.2(3) . . ?
N4 C17 C18 109.3(3) . . ?
C16 C17 C18 124.5(3) . . ?
C19 C18 C17 107.1(3) . . ?
C18 C19 C20 106.9(3) . . ?
N4 C20 C1 125.5(3) . . ?
N4 C20 C19 109.4(3) . . ?
C1 C20 C19 125.1(3) . . ?
N5 C21 N5X 69.1(5) . . ?
N5 C21 C1 124.9(4) . . ?
N5X C21 C1 125.3(5) . . ?
C21 N5 C22 119.3(5) . . ?
C23 C22 C27 120.0 . . ?
C23 C22 N5 124.2(3) . . ?
C27 C22 N5 115.7(3) . . ?
C22 C23 C24 120.0 . . ?
C25 C24 C23 120.0 . . ?
C24 C25 C26 120.0 . . ?
C27 C26 C25 120.0 . . ?
C26 C27 C22 120.0 . . ?
C21 N5X C22X 122.3(7) . . ?
N5X C22X C23X 122.0(5) . . ?
N5X C22X C27X 118.0(5) . . ?
C23X C22X C27X 120.0 . . ?
C22X C23X C24X 120.0 . . ?
C23X C24X C25X 120.0 . . ?
C26X C25X C24X 120.0 . . ?
C25X C26X C27X 120.0 . . ?
C26X C27X C22X 120.0 . . ?
C33 C28 C29 120.0(3) . . ?
C33 C28 C6 120.8(3) . . ?
C29 C28 C6 119.0(3) . . ?
C28 C29 C30 121.1(3) . . ?
C31 C30 C29 117.4(4) . . ?
C31 C30 C34 120.5(4) . . ?
C29 C30 C34 122.0(4) . . ?
C32 C31 C30 123.4(3) . . ?
C31 C32 C33 117.8(4) . . ?
C31 C32 C38 120.9(4) . . ?
C33 C32 C38 121.2(4) . . ?
C28 C33 C32 120.3(4) . . ?
C35 C34 C36 100.6(8) . . ?
C35 C34 C37 116.2(10) . . ?
C36 C34 C37 103.9(10) . . ?
C35 C34 C30 111.7(4) . . ?
C36 C34 C30 113.9(6) . . ?
C37 C34 C30 110.1(5) . . ?
C40 C38 C39 112.5(6) . . ?
C40 C38 C32 111.8(5) . . ?
C39 C38 C32 109.8(4) . . ?
C40 C38 C41 106.5(5) . . ?
C39 C38 C41 103.6(6) . . ?
C32 C38 C41 112.3(4) . . ?
C43 C42 C47 119.7(3) . . ?
C43 C42 C16 120.5(4) . . ?
C47 C42 C16 119.8(4) . . ?
C42 C43 C44 120.4(4) . . ?
C45 C44 C43 117.8(4) . . ?
C45 C44 C48 122.3(4) . . ?
C43 C44 C48 119.9(5) . . ?
C44 C45 C46 124.7(4) . . ?
C47 C46 C45 116.1(4) . . ?
C47 C46 C52 123.2(5) . . ?
C45 C46 C52 120.7(4) . . ?
C46 C47 C42 121.3(4) . . ?
C50 C48 C44 113.7(6) . . ?
C50 C48 C49 112.5(11) . . ?
C44 C48 C49 109.0(4) . . ?
C50 C48 C51 106.1(13) . . ?
C44 C48 C51 109.1(7) . . ?
C49 C48 C51 106.1(11) . . ?
C53 C52 C55 105.9(9) . . ?
C53 C52 C54 108.5(6) . . ?
C55 C52 C54 109.1(8) . . ?
C53 C52 C46 113.5(6) . . ?
C55 C52 C46 112.0(4) . . ?
C54 C52 C46 107.7(6) . . ?
C56 N6 C60 120.0 . . ?
C56 N6 Zn 119.8(3) . . ?
C60 N6 Zn 120.1(3) . . ?
N6 C56 C57 120.0 . . ?
C58 C57 C56 120.0 . . ?
C57 C58 C59 120.0 . . ?
C60 C59 C58 120.0 . . ?
C59 C60 N6 120.0 . . ?
C56X N6X C60X 120.0 . . ?
C56X N6X Zn 119.0(3) . . ?
C60X N6X Zn 120.9(3) . . ?
N6X C56X C57X 120.0 . . ?
C58X C57X C56X 120.0 . . ?
C57X C58X C59X 120.0 . . ?
C60X C59X C58X 120.0 . . ?
C59X C60X N6X 120.0 . . ?
C63 C62 C61 97.7(15) . . ?
C64 C63 C62 102.9(18) . . ?
C63 C64 C65 101.3(19) . . ?
C67 C66 C71 120.0 . . ?
C68 C67 C66 120.0 . . ?
C67 C68 C69 120.0 . . ?
C68 C69 C70 120.0 . . ?
C71 C70 C69 120.0 . . ?
C70 C71 C66 120.0 . . ?

loop_
_geom_bond_atom_site_label_1
_geom_bond_atom_site_label_2
_geom_bond_distance
_geom_bond_site_symmetry_2
_geom_bond_publ_flag
Zn N1 2.066(3) . ?
Zn N3 2.066(3) . ?
Zn N6X 2.074(5) . ?
Zn N2 2.082(3) . ?
Zn N4 2.085(3) . ?
Zn N6 2.150(4) . ?
N1 C2 1.367(4) . ?
N1 C5 1.388(4) . ?
N2 C7 1.366(4) . ?
N2 C10 1.368(5) . ?
N3 C12 1.375(5) . ?
N3 C15 1.384(4) . ?
N4 C20 1.366(4) . ?
N4 C17 1.380(4) . ?
C1 C20 1.411(5) . ?
C1 C2 1.417(5) . ?
C1 C21 1.470(5) . ?
C2 C3 1.440(5) . ?
C3 C4 1.349(5) . ?
C4 C5 1.458(5) . ?
C5 C6 1.388(5) . ?
C6 C7 1.400(5) . ?
C6 C28 1.503(4) . ?
C7 C8 1.447(5) . ?
C8 C9 1.355(6) . ?
C9 C10 1.446(5) . ?
C10 C11 1.388(5) . ?
C11 C12 1.411(5) . ?
C12 C13 1.417(6) . ?
C13 C14 1.364(6) . ?
C14 C15 1.447(5) . ?
C15 C16 1.417(5) . ?
C16 C17 1.394(5) . ?
C16 C42 1.500(5) . ?
C17 C18 1.445(5) . ?
C18 C19 1.364(6) . ?
C19 C20 1.455(5) . ?
C21 N5 1.245(6) . ?
C21 N5X 1.252(9) . ?
N5 C22 1.432(6) . ?
C22 C23 1.390 . ?
C22 C27 1.390 . ?
C23 C24 1.390 . ?
C24 C25 1.390 . ?
C25 C26 1.390 . ?
C26 C27 1.390 . ?
N5X C22X 1.384(8) . ?
C22X C23X 1.390 . ?
C22X C27X 1.390 . ?
C23X C24X 1.390 . ?
C24X C25X 1.390 . ?
C25X C26X 1.390 . ?
C26X C27X 1.390 . ?
C28 C33 1.386(5) . ?
C28 C29 1.394(5) . ?
C29 C30 1.400(5) . ?
C30 C31 1.390(6) . ?
C30 C34 1.530(6) . ?
C31 C32 1.383(6) . ?
C32 C33 1.414(5) . ?
C32 C38 1.528(6) . ?
C34 C35 1.455(8) . ?
C34 C36 1.458(9) . ?
C34 C37 1.472(10) . ?
C38 C40 1.484(8) . ?
C38 C39 1.524(9) . ?
C38 C41 1.583(9) . ?
C42 C43 1.390(6) . ?
C42 C47 1.407(6) . ?
C43 C44 1.402(6) . ?
C44 C45 1.360(8) . ?
C44 C48 1.516(8) . ?
C45 C46 1.408(8) . ?
C46 C47 1.389(5) . ?
C46 C52 1.533(7) . ?
C48 C50 1.407(11) . ?
C48 C49 1.549(11) . ?
C48 C51 1.571(14) . ?
C52 C53 1.501(10) . ?
C52 C55 1.527(12) . ?
C52 C54 1.532(10) . ?
N6 C56 1.390 . ?
N6 C60 1.390 . ?
C56 C57 1.390 . ?
C57 C58 1.390 . ?
C58 C59 1.390 . ?
C59 C60 1.390 . ?
N6X C56X 1.390 . ?
N6X C60X 1.390 . ?
C56X C57X 1.390 . ?
C57X C58X 1.390 . ?
C58X C59X 1.390 . ?
C59X C60X 1.390 . ?
C61 C62 1.463(18) . ?
C62 C63 1.444(17) . ?
C63 C64 1.43(2) . ?
C64 C65 1.44(2) . ?
C66 C67 1.390 . ?
C66 C71 1.390 . ?
C67 C68 1.390 . ?
C68 C69 1.390 . ?
C69 C70 1.390 . ?
C70 C71 1.390 . ?
